data_7705482
loop_
_publ_author_name
'Parker, Amie'
'Lamata, Pilar'
'Viguri, Fernando'
'Rodr\'iguez, Ricardo'
'L\'opez, Jos\'e A'
'Lahoz, Fernando J.'
'Garc\'ia-Ordu\~na, Pilar'
'Carmona, Daniel'

_publ_section_title
;
 Half-sandwich complexes of osmium containing guanidine-derived ligands.
;
_journal_issue 39
_journal_name_full 'Dalton transactions (Cambridge, England : 2003)'
_journal_page_first 13601
_journal_page_last 13617
_journal_paper_doi 10.1039/d0dt02713h
_journal_volume 49
_journal_year 2020
_chemical_formula_moiety 'C31 H36 Cl N4 Os, F6 Sb, 1.5(C H4 O)'
_chemical_formula_sum 'C32.5 H42 Cl F6 N4 O1.5 Os Sb'
_chemical_formula_weight 974.10
_space_group_crystal_system triclinic
_space_group_IT_number 2
_space_group_name_Hall '-P 1'
_space_group_name_H-M_alt 'P -1'
_atom_sites_solution_hydrogens mixed
_atom_sites_solution_primary direct
_atom_sites_solution_secondary 'Fourier difference synthesis'
_audit_creation_method SHELXL-2018/3
_audit_update_record
;
2020-07-31 deposited with the CCDC.	2020-09-17 downloaded from the CCDC.
;
_cell_angle_alpha 92.1850(10)
_cell_angle_beta 93.7980(10)
_cell_angle_gamma 110.5430(10)
_cell_formula_units_Z 2
_cell_length_a 10.8413(6)
_cell_length_b 11.1473(6)
_cell_length_c 15.2059(6)
_cell_measurement_reflns_used 7899
_cell_measurement_temperature 100(2)
_cell_measurement_theta_max 28.160
_cell_measurement_theta_min 2.250
_cell_volume 1713.31(15)
_computing_cell_refinement 'SAINT+ in APEX2 v. 2008.4 (Bruker AXS, 2008)'
_computing_data_collection 'SMART in APEX2 v. 2008.4 (Bruker AXS, 2008)'
_computing_data_reduction 'SAINT+ in APEX2 v. 2008.4 (Bruker AXS, 2008)'
_computing_molecular_graphics 'XP program, SHELXTL v6.12, Bruker2000'
_computing_publication_material 'XCIF program, PLATON(Spek, 1998)'
_computing_structure_refinement 'SHELXL-2018/3 (Sheldrick, 2018)'
_computing_structure_solution 'SHELXS-2013 (Sheldrick, 2013)'
_diffrn_ambient_temperature 100(2)
_diffrn_detector_area_resol_mean 8.26
_diffrn_measured_fraction_theta_full 0.997
_diffrn_measured_fraction_theta_max 0.910
_diffrn_measurement_device_type 'Bruker SMART APEX CCD system'
_diffrn_measurement_method 'narrow \w frames'
_diffrn_radiation_monochromator graphite
_diffrn_radiation_source 'fine-focus sealed tube'
_diffrn_radiation_type MoK\a
_diffrn_radiation_wavelength 0.71073
_diffrn_reflns_av_R_equivalents 0.0313
_diffrn_reflns_av_unetI/netI 0.0398
_diffrn_reflns_Laue_measured_fraction_full 0.997
_diffrn_reflns_Laue_measured_fraction_max 0.910
_diffrn_reflns_limit_h_max 13
_diffrn_reflns_limit_h_min -13
_diffrn_reflns_limit_k_max 14
_diffrn_reflns_limit_k_min -14
_diffrn_reflns_limit_l_max 20
_diffrn_reflns_limit_l_min -20
_diffrn_reflns_number 21006
_diffrn_reflns_point_group_measured_fraction_full 0.997
_diffrn_reflns_point_group_measured_fraction_max 0.910
_diffrn_reflns_theta_full 25.242
_diffrn_reflns_theta_max 28.621
_diffrn_reflns_theta_min 2.255
_diffrn_standards_decay_% 0
_exptl_absorpt_coefficient_mu 4.638
_exptl_absorpt_correction_T_max 0.6974
_exptl_absorpt_correction_T_min 0.5093
_exptl_absorpt_correction_type multi-scan
_exptl_absorpt_process_details
;
 SADABS: Area-Detector Absorption Correction. (1996) Bruker-AXS 
 within APEX2 package.
;
_exptl_crystal_colour yellow
_exptl_crystal_density_diffrn 1.888
_exptl_crystal_description plate
_exptl_crystal_F_000 950
_exptl_crystal_recrystallization_method 'Re-crystallisation from solvent: dichloromethane/methanol'
_exptl_crystal_size_max 0.200
_exptl_crystal_size_mid 0.070
_exptl_crystal_size_min 0.050
_refine_diff_density_max 1.322
_refine_diff_density_min -0.973
_refine_diff_density_rms 0.115
_refine_ls_extinction_method none
_refine_ls_goodness_of_fit_ref 1.005
_refine_ls_hydrogen_treatment mixed
_refine_ls_matrix_type full
_refine_ls_number_parameters 410
_refine_ls_number_reflns 7990
_refine_ls_number_restraints 2
_refine_ls_restrained_S_all 1.005
_refine_ls_R_factor_all 0.0358
_refine_ls_R_factor_gt 0.0287
_refine_ls_shift/su_max 0.002
_refine_ls_shift/su_mean 0.000
_refine_ls_structure_factor_coef Fsqd
_refine_ls_weighting_details 'w=1/[\s^2^(Fo^2^)+(0.0276P)^2^+1.3390P] where P=(Fo^2^+2Fc^2^)/3'
_refine_ls_weighting_scheme calc
_refine_ls_wR_factor_gt 0.0599
_refine_ls_wR_factor_ref 0.0633
_reflns_Friedel_coverage 0.000
_reflns_number_gt 7033
_reflns_number_total 7990
_reflns_threshold_expression 'I > 2\s(I)'
_cod_data_source_file d0dt02713h2.cif
_cod_data_source_block cmpnd_1
_cod_depositor_comments
;
The following automatic conversions were performed:

data item '_atom_sites_solution_primary' value 'Direct method' was
changed to 'direct'.

Automatic conversion script
Id: cif_fix_values 7556 2019-12-06 15:28:31Z antanas 

 Adding full bibliography for 7705482--7705488.cif.
;
_cod_original_formula_sum 'C32.50 H42 Cl F6 N4 O1.50 Os Sb'
_cod_database_code 7705482
_shelx_shelxl_version_number 2018/3
_shelx_space_group_comment
;
The symmetry employed for this shelxl refinement is uniquely defined
by the following loop, which should always be used as a source of
symmetry information in preference to the above space-group names.
They are only intended as comments.
;
_platon_squeeze_void_probe_radius 1.20

loop_
_space_group_symop_operation_xyz
'x, y, z'
'-x, -y, -z'

loop_
_atom_site_label
_atom_site_type_symbol
_atom_site_fract_x
_atom_site_fract_y
_atom_site_fract_z
_atom_site_U_iso_or_equiv
_atom_site_adp_type
_atom_site_occupancy
_atom_site_site_symmetry_order
_atom_site_calc_flag
_atom_site_refinement_flags_posn
_atom_site_refinement_flags_adp
_atom_site_refinement_flags_occupancy
_atom_site_disorder_assembly
_atom_site_disorder_group
Os Os 0.76052(2) 0.67957(2) 0.63443(2) 0.01991(5) Uani 1 1 d . . . . .
Cl Cl 0.70236(8) 0.76469(9) 0.50004(6) 0.02569(19) Uani 1 1 d . . . . .
N1 N 0.6732(3) 0.7973(3) 0.6955(2) 0.0244(7) Uani 1 1 d . . . . .
N2 N 0.9173(3) 0.8569(3) 0.65798(19) 0.0209(6) Uani 1 1 d . . . . .
N3 N 1.0196(3) 0.8449(3) 0.5318(2) 0.0219(6) Uani 1 1 d D . . . .
N4 N 1.1226(3) 1.0143(3) 0.6376(2) 0.0217(6) Uani 1 1 d D . . . .
C1 C 0.7786(4) 0.5129(4) 0.5599(3) 0.0288(9) Uani 1 1 d . . . . .
C2 C 0.8820(4) 0.5597(4) 0.6260(3) 0.0336(10) Uani 1 1 d . . . . .
H2 H 0.970434 0.579740 0.611029 0.040 Uiso 1 1 calc R U . . .
C3 C 0.8581(4) 0.5779(4) 0.7150(3) 0.0347(10) Uani 1 1 d . . . . .
H3 H 0.930856 0.612708 0.758338 0.042 Uiso 1 1 calc R U . . .
C4 C 0.7285(5) 0.5454(4) 0.7406(3) 0.0364(10) Uani 1 1 d . . . . .
C5 C 0.6221(4) 0.4975(4) 0.6735(3) 0.0314(9) Uani 1 1 d . . . . .
H5 H 0.533736 0.476319 0.688700 0.038 Uiso 1 1 calc R U . . .
C6 C 0.6461(4) 0.4813(4) 0.5855(3) 0.0268(8) Uani 1 1 d . . . . .
H6 H 0.573680 0.448859 0.541838 0.032 Uiso 1 1 calc R U . . .
C7 C 0.8036(6) 0.4995(4) 0.4649(3) 0.0477(13) Uani 1 1 d . . . . .
H7A H 0.893840 0.555422 0.455933 0.072 Uiso 1 1 calc R U . . .
H7B H 0.740450 0.524271 0.427487 0.072 Uiso 1 1 calc R U . . .
H7C H 0.792748 0.410141 0.449058 0.072 Uiso 1 1 calc R U . . .
C8A C 0.6814(8) 0.5593(7) 0.8336(5) 0.0387(17) Uiso 0.678(9) 1 d . . P A 1
H8A H 0.592382 0.567721 0.827865 0.046 Uiso 0.678(9) 1 calc R U P A 1
C9A C 0.6728(11) 0.4348(9) 0.8770(6) 0.068(3) Uiso 0.678(9) 1 d . . P A 1
H9A1 H 0.761692 0.431434 0.887213 0.102 Uiso 0.678(9) 1 calc R U P A 1
H9A2 H 0.617454 0.360827 0.837997 0.102 Uiso 0.678(9) 1 calc R U P A 1
H9A3 H 0.633803 0.432771 0.933505 0.102 Uiso 0.678(9) 1 calc R U P A 1
C10A C 0.7783(7) 0.6714(7) 0.8895(4) 0.0397(19) Uiso 0.678(9) 1 d . . P A 1
H10A H 0.865478 0.663079 0.893605 0.060 Uiso 0.678(9) 1 calc R U P A 1
H10B H 0.748258 0.672697 0.948804 0.060 Uiso 0.678(9) 1 calc R U P A 1
H10C H 0.784207 0.751488 0.862497 0.060 Uiso 0.678(9) 1 calc R U P A 1
C8B C 0.7494(15) 0.5581(13) 0.8420(9) 0.030(3) Uiso 0.322(9) 1 d . . P A 2
H8B H 0.838945 0.622039 0.861726 0.036 Uiso 0.322(9) 1 calc R U P A 2
C9B C 0.7356(13) 0.4237(12) 0.8752(9) 0.026(3) Uiso 0.322(9) 1 d . . P A 2
H9B1 H 0.739802 0.427821 0.939821 0.039 Uiso 0.322(9) 1 calc R U P A 2
H9B2 H 0.807786 0.398405 0.855411 0.039 Uiso 0.322(9) 1 calc R U P A 2
H9B3 H 0.650678 0.360306 0.851061 0.039 Uiso 0.322(9) 1 calc R U P A 2
C10B C 0.6454(14) 0.6021(14) 0.8739(10) 0.039(4) Uiso 0.322(9) 1 d . . P A 2
H10D H 0.643458 0.676292 0.842056 0.059 Uiso 0.322(9) 1 calc R U P A 2
H10E H 0.664476 0.626622 0.937280 0.059 Uiso 0.322(9) 1 calc R U P A 2
H10F H 0.559348 0.532471 0.863480 0.059 Uiso 0.322(9) 1 calc R U P A 2
C11 C 0.5413(4) 0.7678(4) 0.6961(3) 0.0302(9) Uani 1 1 d . . . . .
H11 H 0.483096 0.692754 0.663260 0.036 Uiso 1 1 calc R U . . .
C12 C 0.4891(4) 0.8440(4) 0.7432(3) 0.0350(10) Uani 1 1 d . . . . .
H12 H 0.396080 0.821621 0.742767 0.042 Uiso 1 1 calc R U . . .
C13 C 0.5724(4) 0.9523(4) 0.7907(3) 0.0359(10) Uani 1 1 d . . . . .
H13 H 0.537709 1.004121 0.825013 0.043 Uiso 1 1 calc R U . . .
C14 C 0.7078(4) 0.9852(4) 0.7882(3) 0.0306(9) Uani 1 1 d . . . . .
H14 H 0.767124 1.060583 0.820077 0.037 Uiso 1 1 calc R U . . .
C15 C 0.7552(4) 0.9072(4) 0.7388(2) 0.0244(8) Uani 1 1 d . . . . .
C16 C 0.9002(4) 0.9364(4) 0.7321(3) 0.0264(8) Uani 1 1 d . . . . .
H16A H 0.944402 1.028494 0.722432 0.032 Uiso 1 1 calc R U . . .
H16B H 0.940766 0.917768 0.787753 0.032 Uiso 1 1 calc R U . . .
C17 C 1.0187(3) 0.9032(3) 0.6119(2) 0.0194(7) Uani 1 1 d . . . . .
C18 C 1.1300(3) 0.8381(3) 0.4905(2) 0.0205(7) Uani 1 1 d . . . . .
C19 C 1.1110(4) 0.7982(4) 0.4014(2) 0.0234(8) Uani 1 1 d . . . . .
H19 H 1.026011 0.777127 0.370918 0.028 Uiso 1 1 calc R U . . .
C20 C 1.2150(4) 0.7889(4) 0.3566(2) 0.0244(8) Uani 1 1 d . . . . .
H20 H 1.199391 0.758416 0.296170 0.029 Uiso 1 1 calc R U . . .
C21 C 1.3419(4) 0.8233(3) 0.3985(2) 0.0221(8) Uani 1 1 d . . . . .
C22 C 1.3582(4) 0.8579(4) 0.4888(3) 0.0241(8) Uani 1 1 d . . . . .
H22 H 1.442977 0.878258 0.519531 0.029 Uiso 1 1 calc R U . . .
C23 C 1.2540(3) 0.8634(3) 0.5349(2) 0.0218(7) Uani 1 1 d . . . . .
H23 H 1.267094 0.884535 0.596779 0.026 Uiso 1 1 calc R U . . .
C24 C 1.4577(4) 0.8246(4) 0.3483(3) 0.0259(8) Uani 1 1 d . . . . .
H24A H 1.425365 0.780950 0.289660 0.039 Uiso 1 1 calc R U . . .
H24B H 1.508143 0.780010 0.380602 0.039 Uiso 1 1 calc R U . . .
H24C H 1.514852 0.913532 0.342021 0.039 Uiso 1 1 calc R U . . .
C25 C 1.1907(3) 1.0415(4) 0.7234(2) 0.0224(8) Uani 1 1 d . . . . .
C26 C 1.2558(4) 1.1693(4) 0.7535(3) 0.0288(9) Uani 1 1 d . . . . .
H26 H 1.252076 1.236626 0.718087 0.035 Uiso 1 1 calc R U . . .
C27 C 1.3264(4) 1.1971(4) 0.8360(3) 0.0360(10) Uani 1 1 d . . . . .
H27 H 1.371557 1.284290 0.856202 0.043 Uiso 1 1 calc R U . . .
C28 C 1.3330(4) 1.1019(5) 0.8895(3) 0.0364(10) Uani 1 1 d . . . . .
C29 C 1.2655(4) 0.9731(4) 0.8582(3) 0.0306(9) Uani 1 1 d . . . . .
H29 H 1.267696 0.905702 0.894000 0.037 Uiso 1 1 calc R U . . .
C30 C 1.1963(4) 0.9442(4) 0.7759(3) 0.0266(8) Uani 1 1 d . . . . .
H30 H 1.152206 0.857022 0.755162 0.032 Uiso 1 1 calc R U . . .
C31 C 1.4087(5) 1.1331(6) 0.9800(3) 0.0554(14) Uani 1 1 d . . . . .
H31A H 1.495708 1.125952 0.976087 0.083 Uiso 1 1 calc R U . . .
H31B H 1.359437 1.072776 1.021439 0.083 Uiso 1 1 calc R U . . .
H31C H 1.419786 1.220895 1.000820 0.083 Uiso 1 1 calc R U . . .
Sb Sb 0.79974(2) 0.47204(3) 0.18081(2) 0.02611(7) Uani 1 1 d . . . . .
F1 F 0.6700(3) 0.3349(3) 0.11622(17) 0.0500(7) Uani 1 1 d . . . . .
F2 F 0.9297(3) 0.6095(3) 0.24594(17) 0.0506(7) Uani 1 1 d . . . . .
F3 F 0.8162(3) 0.3621(2) 0.26819(16) 0.0409(6) Uani 1 1 d . . . . .
F4 F 0.7847(3) 0.5836(3) 0.09549(17) 0.0420(6) Uani 1 1 d . . . . .
F5 F 0.9305(3) 0.4368(3) 0.12192(18) 0.0560(8) Uani 1 1 d . . . . .
F6 F 0.6699(2) 0.5055(2) 0.24244(17) 0.0405(6) Uani 1 1 d . . . . .
H3N H 0.942(2) 0.804(3) 0.506(2) 0.022(10) Uiso 1 1 d D . . . .
H4N H 1.162(3) 1.047(3) 0.5933(18) 0.016(10) Uiso 1 1 d D . . . .

loop_
_atom_site_aniso_label
_atom_site_aniso_U_11
_atom_site_aniso_U_22
_atom_site_aniso_U_33
_atom_site_aniso_U_23
_atom_site_aniso_U_13
_atom_site_aniso_U_12
Os 0.01548(7) 0.02380(8) 0.02036(7) 0.00399(5) 0.00166(5) 0.00656(6)
Cl 0.0193(4) 0.0311(5) 0.0260(4) 0.0080(4) -0.0005(3) 0.0079(4)
N1 0.0193(15) 0.0307(18) 0.0254(16) 0.0065(14) 0.0046(12) 0.0107(14)
N2 0.0195(15) 0.0240(16) 0.0199(15) 0.0008(12) 0.0025(12) 0.0085(13)
N3 0.0168(15) 0.0253(17) 0.0204(15) -0.0023(13) -0.0006(12) 0.0044(13)
N4 0.0227(16) 0.0235(17) 0.0179(15) 0.0026(13) 0.0034(12) 0.0066(13)
C1 0.037(2) 0.022(2) 0.031(2) 0.0058(16) 0.0077(17) 0.0135(17)
C2 0.023(2) 0.030(2) 0.055(3) 0.012(2) 0.0069(19) 0.0165(17)
C3 0.031(2) 0.026(2) 0.042(2) 0.0055(18) -0.0166(18) 0.0066(18)
C4 0.054(3) 0.024(2) 0.024(2) 0.0088(17) 0.0035(19) 0.005(2)
C5 0.030(2) 0.021(2) 0.042(2) 0.0086(17) 0.0142(18) 0.0060(17)
C6 0.026(2) 0.0194(19) 0.030(2) -0.0011(16) -0.0080(16) 0.0043(16)
C7 0.082(4) 0.030(2) 0.037(3) 0.005(2) 0.022(3) 0.024(3)
C11 0.0201(19) 0.040(2) 0.032(2) 0.0112(18) 0.0034(16) 0.0116(17)
C12 0.027(2) 0.050(3) 0.037(2) 0.017(2) 0.0124(18) 0.022(2)
C13 0.038(2) 0.046(3) 0.037(2) 0.014(2) 0.0154(19) 0.028(2)
C14 0.037(2) 0.034(2) 0.026(2) 0.0057(17) 0.0088(17) 0.0180(19)
C15 0.0224(18) 0.029(2) 0.0239(19) 0.0070(16) 0.0043(15) 0.0104(16)
C16 0.0236(19) 0.029(2) 0.028(2) -0.0020(16) 0.0055(16) 0.0102(16)
C17 0.0173(17) 0.0226(19) 0.0210(17) 0.0032(14) 0.0003(13) 0.0107(14)
C18 0.0198(17) 0.0152(17) 0.0246(18) 0.0033(14) 0.0026(14) 0.0033(14)
C19 0.0215(18) 0.025(2) 0.0223(18) 0.0009(15) -0.0024(14) 0.0075(15)
C20 0.0256(19) 0.025(2) 0.0217(18) -0.0018(15) 0.0008(15) 0.0079(16)
C21 0.0210(18) 0.0217(19) 0.0263(19) 0.0044(15) 0.0067(15) 0.0097(15)
C22 0.0163(17) 0.0225(19) 0.031(2) 0.0025(16) 0.0030(15) 0.0039(15)
C23 0.0244(18) 0.0228(19) 0.0172(17) -0.0002(14) -0.0001(14) 0.0077(15)
C24 0.0247(19) 0.027(2) 0.029(2) 0.0036(16) 0.0041(16) 0.0122(16)
C25 0.0189(17) 0.027(2) 0.0231(18) -0.0004(15) 0.0026(14) 0.0110(15)
C26 0.026(2) 0.026(2) 0.034(2) -0.0040(17) 0.0000(16) 0.0099(17)
C27 0.033(2) 0.034(2) 0.040(2) -0.016(2) -0.0086(19) 0.0143(19)
C28 0.031(2) 0.055(3) 0.029(2) -0.009(2) -0.0027(17) 0.024(2)
C29 0.029(2) 0.040(2) 0.028(2) 0.0019(18) 0.0018(16) 0.0183(19)
C30 0.0246(19) 0.027(2) 0.030(2) 0.0015(16) 0.0038(16) 0.0124(16)
C31 0.061(3) 0.072(4) 0.039(3) -0.020(3) -0.018(2) 0.036(3)
Sb 0.02469(13) 0.03045(15) 0.02371(13) -0.00276(11) -0.00279(10) 0.01175(11)
F1 0.0552(17) 0.0403(16) 0.0393(15) -0.0072(12) -0.0177(13) 0.0028(13)
F2 0.0412(15) 0.0504(17) 0.0413(16) -0.0103(13) -0.0058(12) -0.0044(13)
F3 0.0470(15) 0.0441(16) 0.0361(14) 0.0029(12) -0.0067(12) 0.0236(13)
F4 0.0482(16) 0.0440(16) 0.0384(14) 0.0126(12) 0.0052(12) 0.0207(13)
F5 0.0549(18) 0.087(2) 0.0451(16) 0.0022(16) 0.0106(14) 0.0482(17)
F6 0.0354(14) 0.0473(16) 0.0475(15) 0.0090(12) 0.0163(12) 0.0223(12)

loop_
_atom_type_symbol
_atom_type_description
_atom_type_scat_dispersion_real
_atom_type_scat_dispersion_imag
_atom_type_scat_source
C C 0.0033 0.0016 'International Tables Vol C Tables 4.2.6.8 and 6.1.1.4'
H H 0.0000 0.0000 'International Tables Vol C Tables 4.2.6.8 and 6.1.1.4'
Cl Cl 0.1484 0.1585 'International Tables Vol C Tables 4.2.6.8 and 6.1.1.4'
F F 0.0171 0.0103 'International Tables Vol C Tables 4.2.6.8 and 6.1.1.4'
N N 0.0061 0.0033 'International Tables Vol C Tables 4.2.6.8 and 6.1.1.4'
Os Os -1.2165 7.6030 'International Tables Vol C Tables 4.2.6.8 and 6.1.1.4'
Sb Sb -0.5866 1.5461 'International Tables Vol C Tables 4.2.6.8 and 6.1.1.4'
O O 0.0106 0.0060 'International Tables Vol C Tables 4.2.6.8 and 6.1.1.4'

loop_
_geom_angle_atom_site_label_1
_geom_angle_atom_site_label_2
_geom_angle_atom_site_label_3
_geom_angle
_geom_angle_site_symmetry_1
_geom_angle_site_symmetry_3
_geom_angle_publ_flag
N1 Os N2 76.58(12) . . ?
N1 Os C3 119.41(15) . . ?
N2 Os C3 93.79(14) . . ?
N1 Os C2 156.81(15) . . ?
N2 Os C2 96.92(14) . . ?
C3 Os C2 37.97(16) . . ?
N1 Os C5 96.30(14) . . ?
N2 Os C5 154.09(14) . . ?
C3 Os C5 67.71(16) . . ?
C2 Os C5 79.78(15) . . ?
N1 Os C6 122.08(14) . . ?
N2 Os C6 161.08(13) . . ?
C3 Os C6 79.90(15) . . ?
C2 Os C6 67.16(15) . . ?
C5 Os C6 37.16(15) . . ?
N1 Os C4 94.68(15) . . ?
N2 Os C4 117.05(14) . . ?
C3 Os C4 37.60(17) . . ?
C2 Os C4 68.15(17) . . ?
C5 Os C4 37.82(16) . . ?
C6 Os C4 67.81(15) . . ?
N1 Os C1 159.77(14) . . ?
N2 Os C1 123.02(13) . . ?
C3 Os C1 68.01(16) . . ?
C2 Os C1 36.89(16) . . ?
C5 Os C1 68.21(15) . . ?
C6 Os C1 38.11(14) . . ?
C4 Os C1 81.03(15) . . ?
N1 Os Cl 84.02(9) . . ?
N2 Os Cl 86.29(8) . . ?
C3 Os Cl 155.97(13) . . ?
C2 Os Cl 118.12(12) . . ?
C5 Os Cl 118.11(12) . . ?
C6 Os Cl 92.33(10) . . ?
C4 Os Cl 155.75(12) . . ?
C1 Os Cl 91.84(11) . . ?
C15 N1 C11 118.9(3) . . ?
C15 N1 Os 117.1(2) . . ?
C11 N1 Os 124.0(3) . . ?
C17 N2 C16 119.2(3) . . ?
C17 N2 Os 127.4(2) . . ?
C16 N2 Os 113.3(2) . . ?
C17 N3 C18 127.8(3) . . ?
C17 N3 H3N 114(3) . . ?
C18 N3 H3N 118(3) . . ?
C17 N4 C25 124.1(3) . . ?
C17 N4 H4N 111(3) . . ?
C25 N4 H4N 120(3) . . ?
C2 C1 C6 117.6(4) . . ?
C2 C1 C7 121.6(4) . . ?
C6 C1 C7 120.7(4) . . ?
C2 C1 Os 70.5(2) . . ?
C6 C1 Os 70.1(2) . . ?
C7 C1 Os 128.9(3) . . ?
C1 C2 C3 121.3(4) . . ?
C1 C2 Os 72.6(2) . . ?
C3 C2 Os 70.1(2) . . ?
C1 C2 H2 119.3 . . ?
C3 C2 H2 119.3 . . ?
Os C2 H2 130.8 . . ?
C4 C3 C2 121.2(4) . . ?
C4 C3 Os 72.7(2) . . ?
C2 C3 Os 71.9(2) . . ?
C4 C3 H3 119.4 . . ?
C2 C3 H3 119.4 . . ?
Os C3 H3 128.2 . . ?
C3 C4 C5 117.8(4) . . ?
C3 C4 C8B 102.9(6) . . ?
C5 C4 C8B 138.6(7) . . ?
C3 C4 C8A 129.2(5) . . ?
C5 C4 C8A 112.9(5) . . ?
C3 C4 Os 69.7(2) . . ?
C5 C4 Os 70.5(2) . . ?
C8B C4 Os 135.7(6) . . ?
C8A C4 Os 128.6(4) . . ?
C6 C5 C4 120.8(4) . . ?
C6 C5 Os 71.5(2) . . ?
C4 C5 Os 71.6(2) . . ?
C6 C5 H5 119.6 . . ?
C4 C5 H5 119.6 . . ?
Os C5 H5 129.8 . . ?
C5 C6 C1 121.2(4) . . ?
C5 C6 Os 71.3(2) . . ?
C1 C6 Os 71.7(2) . . ?
C5 C6 H6 119.4 . . ?
C1 C6 H6 119.4 . . ?
Os C6 H6 130.1 . . ?
C1 C7 H7A 109.5 . . ?
C1 C7 H7B 109.5 . . ?
H7A C7 H7B 109.5 . . ?
C1 C7 H7C 109.5 . . ?
H7A C7 H7C 109.5 . . ?
H7B C7 H7C 109.5 . . ?
C10A C8A C9A 108.8(7) . . ?
C10A C8A C4 112.2(6) . . ?
C9A C8A C4 105.2(6) . . ?
C10A C8A H8A 110.2 . . ?
C9A C8A H8A 110.2 . . ?
C4 C8A H8A 110.2 . . ?
C8A C9A H9A1 109.5 . . ?
C8A C9A H9A2 109.5 . . ?
H9A1 C9A H9A2 109.5 . . ?
C8A C9A H9A3 109.5 . . ?
H9A1 C9A H9A3 109.5 . . ?
H9A2 C9A H9A3 109.5 . . ?
C8A C10A H10A 109.5 . . ?
C8A C10A H10B 109.5 . . ?
H10A C10A H10B 109.5 . . ?
C8A C10A H10C 109.5 . . ?
H10A C10A H10C 109.5 . . ?
H10B C10A H10C 109.5 . . ?
C10B C8B C4 106.7(11) . . ?
C10B C8B C9B 111.0(11) . . ?
C4 C8B C9B 108.3(9) . . ?
C10B C8B H8B 110.2 . . ?
C4 C8B H8B 110.2 . . ?
C9B C8B H8B 110.2 . . ?
C8B C9B H9B1 109.5 . . ?
C8B C9B H9B2 109.5 . . ?
H9B1 C9B H9B2 109.5 . . ?
C8B C9B H9B3 109.5 . . ?
H9B1 C9B H9B3 109.5 . . ?
H9B2 C9B H9B3 109.5 . . ?
C8B C10B H10D 109.5 . . ?
C8B C10B H10E 109.5 . . ?
H10D C10B H10E 109.5 . . ?
C8B C10B H10F 109.5 . . ?
H10D C10B H10F 109.5 . . ?
H10E C10B H10F 109.5 . . ?
N1 C11 C12 121.5(4) . . ?
N1 C11 H11 119.3 . . ?
C12 C11 H11 119.3 . . ?
C13 C12 C11 119.6(4) . . ?
C13 C12 H12 120.2 . . ?
C11 C12 H12 120.2 . . ?
C12 C13 C14 119.2(4) . . ?
C12 C13 H13 120.4 . . ?
C14 C13 H13 120.4 . . ?
C15 C14 C13 119.1(4) . . ?
C15 C14 H14 120.5 . . ?
C13 C14 H14 120.5 . . ?
N1 C15 C14 121.6(4) . . ?
N1 C15 C16 116.0(3) . . ?
C14 C15 C16 122.4(4) . . ?
N2 C16 C15 108.9(3) . . ?
N2 C16 H16A 109.9 . . ?
C15 C16 H16A 109.9 . . ?
N2 C16 H16B 109.9 . . ?
C15 C16 H16B 109.9 . . ?
H16A C16 H16B 108.3 . . ?
N2 C17 N3 119.5(3) . . ?
N2 C17 N4 123.0(3) . . ?
N3 C17 N4 117.4(3) . . ?
C19 C18 C23 118.8(3) . . ?
C19 C18 N3 117.5(3) . . ?
C23 C18 N3 123.7(3) . . ?
C18 C19 C20 120.6(3) . . ?
C18 C19 H19 119.7 . . ?
C20 C19 H19 119.7 . . ?
C19 C20 C21 121.2(3) . . ?
C19 C20 H20 119.4 . . ?
C21 C20 H20 119.4 . . ?
C20 C21 C22 117.5(3) . . ?
C20 C21 C24 121.4(3) . . ?
C22 C21 C24 121.1(3) . . ?
C23 C22 C21 121.7(3) . . ?
C23 C22 H22 119.2 . . ?
C21 C22 H22 119.2 . . ?
C22 C23 C18 120.0(3) . . ?
C22 C23 H23 120.0 . . ?
C18 C23 H23 120.0 . . ?
C21 C24 H24A 109.5 . . ?
C21 C24 H24B 109.5 . . ?
H24A C24 H24B 109.5 . . ?
C21 C24 H24C 109.5 . . ?
H24A C24 H24C 109.5 . . ?
H24B C24 H24C 109.5 . . ?
C30 C25 C26 119.9(4) . . ?
C30 C25 N4 121.5(3) . . ?
C26 C25 N4 118.5(3) . . ?
C27 C26 C25 119.0(4) . . ?
C27 C26 H26 120.5 . . ?
C25 C26 H26 120.5 . . ?
C28 C27 C26 122.1(4) . . ?
C28 C27 H27 119.0 . . ?
C26 C27 H27 119.0 . . ?
C27 C28 C29 118.0(4) . . ?
C27 C28 C31 121.7(4) . . ?
C29 C28 C31 120.3(4) . . ?
C30 C29 C28 120.5(4) . . ?
C30 C29 H29 119.8 . . ?
C28 C29 H29 119.8 . . ?
C29 C30 C25 120.4(4) . . ?
C29 C30 H30 119.8 . . ?
C25 C30 H30 119.8 . . ?
C28 C31 H31A 109.5 . . ?
C28 C31 H31B 109.5 . . ?
H31A C31 H31B 109.5 . . ?
C28 C31 H31C 109.5 . . ?
H31A C31 H31C 109.5 . . ?
H31B C31 H31C 109.5 . . ?
F1 Sb F4 90.50(12) . . ?
F1 Sb F2 179.84(14) . . ?
F4 Sb F2 89.63(12) . . ?
F1 Sb F5 90.09(14) . . ?
F4 Sb F5 91.05(12) . . ?
F2 Sb F5 90.00(13) . . ?
F1 Sb F6 90.29(12) . . ?
F4 Sb F6 90.39(11) . . ?
F2 Sb F6 89.61(12) . . ?
F5 Sb F6 178.51(12) . . ?
F1 Sb F3 90.41(12) . . ?
F4 Sb F3 179.02(11) . . ?
F2 Sb F3 89.45(12) . . ?
F5 Sb F3 89.31(12) . . ?
F6 Sb F3 89.25(11) . . ?

loop_
_geom_bond_atom_site_label_1
_geom_bond_atom_site_label_2
_geom_bond_distance
_geom_bond_site_symmetry_2
_geom_bond_publ_flag
Os N1 2.092(3) . ?
Os N2 2.106(3) . ?
Os C3 2.164(4) . ?
Os C2 2.187(4) . ?
Os C5 2.190(4) . ?
Os C6 2.192(4) . ?
Os C4 2.204(4) . ?
Os C1 2.213(4) . ?
Os Cl 2.4230(9) . ?
N1 C15 1.349(5) . ?
N1 C11 1.351(5) . ?
N2 C17 1.302(4) . ?
N2 C16 1.469(5) . ?
N3 C17 1.362(4) . ?
N3 C18 1.411(4) . ?
N3 H3N 0.863(18) . ?
N4 C17 1.371(5) . ?
N4 C25 1.424(5) . ?
N4 H4N 0.846(18) . ?
C1 C2 1.392(6) . ?
C1 C6 1.438(5) . ?
C1 C7 1.499(6) . ?
C2 C3 1.416(6) . ?
C2 H2 0.9500 . ?
C3 C4 1.408(6) . ?
C3 H3 0.9500 . ?
C4 C5 1.424(6) . ?
C4 C8B 1.537(13) . ?
C4 C8A 1.555(8) . ?
C5 C6 1.396(5) . ?
C5 H5 0.9500 . ?
C6 H6 0.9500 . ?
C7 H7A 0.9800 . ?
C7 H7B 0.9800 . ?
C7 H7C 0.9800 . ?
C8A C10A 1.506(10) . ?
C8A C9A 1.535(11) . ?
C8A H8A 1.0000 . ?
C9A H9A1 0.9800 . ?
C9A H9A2 0.9800 . ?
C9A H9A3 0.9800 . ?
C10A H10A 0.9800 . ?
C10A H10B 0.9800 . ?
C10A H10C 0.9800 . ?
C8B C10B 1.48(2) . ?
C8B C9B 1.560(18) . ?
C8B H8B 1.0000 . ?
C9B H9B1 0.9800 . ?
C9B H9B2 0.9800 . ?
C9B H9B3 0.9800 . ?
C10B H10D 0.9800 . ?
C10B H10E 0.9800 . ?
C10B H10F 0.9800 . ?
C11 C12 1.378(6) . ?
C11 H11 0.9500 . ?
C12 C13 1.369(7) . ?
C12 H12 0.9500 . ?
C13 C14 1.387(6) . ?
C13 H13 0.9500 . ?
C14 C15 1.379(5) . ?
C14 H14 0.9500 . ?
C15 C16 1.501(5) . ?
C16 H16A 0.9900 . ?
C16 H16B 0.9900 . ?
C18 C19 1.388(5) . ?
C18 C23 1.393(5) . ?
C19 C20 1.388(5) . ?
C19 H19 0.9500 . ?
C20 C21 1.393(5) . ?
C20 H20 0.9500 . ?
C21 C22 1.394(5) . ?
C21 C24 1.509(5) . ?
C22 C23 1.387(5) . ?
C22 H22 0.9500 . ?
C23 H23 0.9500 . ?
C24 H24A 0.9800 . ?
C24 H24B 0.9800 . ?
C24 H24C 0.9800 . ?
C25 C30 1.388(5) . ?
C25 C26 1.392(5) . ?
C26 C27 1.391(6) . ?
C26 H26 0.9500 . ?
C27 C28 1.379(6) . ?
C27 H27 0.9500 . ?
C28 C29 1.410(6) . ?
C28 C31 1.516(6) . ?
C29 C30 1.381(5) . ?
C29 H29 0.9500 . ?
C30 H30 0.9500 . ?
C31 H31A 0.9800 . ?
C31 H31B 0.9800 . ?
C31 H31C 0.9800 . ?
Sb F1 1.864(2) . ?
Sb F4 1.869(2) . ?
Sb F2 1.870(2) . ?
Sb F5 1.870(3) . ?
Sb F6 1.875(2) . ?
Sb F3 1.883(2) . ?

loop_
_geom_torsion_atom_site_label_1
_geom_torsion_atom_site_label_2
_geom_torsion_atom_site_label_3
_geom_torsion_atom_site_label_4
_geom_torsion
_geom_torsion_site_symmetry_1
_geom_torsion_site_symmetry_2
_geom_torsion_site_symmetry_3
_geom_torsion_site_symmetry_4
_geom_torsion_publ_flag
C6 C1 C2 C3 -1.2(6) . . . . ?
C7 C1 C2 C3 176.9(4) . . . . ?
Os C1 C2 C3 52.5(4) . . . . ?
C6 C1 C2 Os -53.7(3) . . . . ?
C7 C1 C2 Os 124.4(4) . . . . ?
C1 C2 C3 C4 2.1(6) . . . . ?
Os C2 C3 C4 55.8(4) . . . . ?
C1 C2 C3 Os -53.6(4) . . . . ?
C2 C3 C4 C5 -2.1(6) . . . . ?
Os C3 C4 C5 53.3(3) . . . . ?
C2 C3 C4 C8B 170.4(6) . . . . ?
Os C3 C4 C8B -134.3(6) . . . . ?
C2 C3 C4 C8A -179.1(5) . . . . ?
Os C3 C4 C8A -123.8(5) . . . . ?
C2 C3 C4 Os -55.4(4) . . . . ?
C3 C4 C5 C6 1.1(6) . . . . ?
C8B C4 C5 C6 -167.6(9) . . . . ?
C8A C4 C5 C6 178.7(4) . . . . ?
Os C4 C5 C6 54.0(3) . . . . ?
C3 C4 C5 Os -52.9(3) . . . . ?
C8B C4 C5 Os 138.3(9) . . . . ?
C8A C4 C5 Os 124.7(4) . . . . ?
C4 C5 C6 C1 -0.3(6) . . . . ?
Os C5 C6 C1 53.8(3) . . . . ?
C4 C5 C6 Os -54.1(3) . . . . ?
C2 C1 C6 C5 0.3(6) . . . . ?
C7 C1 C6 C5 -177.9(4) . . . . ?
Os C1 C6 C5 -53.6(3) . . . . ?
C2 C1 C6 Os 53.9(3) . . . . ?
C7 C1 C6 Os -124.2(4) . . . . ?
C3 C4 C8A C10A 30.6(8) . . . . ?
C5 C4 C8A C10A -146.6(5) . . . . ?
Os C4 C8A C10A -63.8(8) . . . . ?
C3 C4 C8A C9A -87.5(7) . . . . ?
C5 C4 C8A C9A 95.3(6) . . . . ?
Os C4 C8A C9A 178.1(5) . . . . ?
C3 C4 C8B C10B 147.1(9) . . . . ?
C5 C4 C8B C10B -43.1(14) . . . . ?
Os C4 C8B C10B 73.1(13) . . . . ?
C3 C4 C8B C9B -93.3(9) . . . . ?
C5 C4 C8B C9B 76.5(13) . . . . ?
Os C4 C8B C9B -167.3(6) . . . . ?
C15 N1 C11 C12 -3.2(6) . . . . ?
Os N1 C11 C12 174.8(3) . . . . ?
N1 C11 C12 C13 0.0(6) . . . . ?
C11 C12 C13 C14 2.0(6) . . . . ?
C12 C13 C14 C15 -0.8(6) . . . . ?
C11 N1 C15 C14 4.4(5) . . . . ?
Os N1 C15 C14 -173.7(3) . . . . ?
C11 N1 C15 C16 -177.5(3) . . . . ?
Os N1 C15 C16 4.3(4) . . . . ?
C13 C14 C15 N1 -2.5(6) . . . . ?
C13 C14 C15 C16 179.6(4) . . . . ?
C17 N2 C16 C15 146.0(3) . . . . ?
Os N2 C16 C15 -30.1(4) . . . . ?
N1 C15 C16 N2 16.9(5) . . . . ?
C14 C15 C16 N2 -165.1(3) . . . . ?
C16 N2 C17 N3 -164.4(3) . . . . ?
Os N2 C17 N3 11.1(5) . . . . ?
C16 N2 C17 N4 11.1(5) . . . . ?
Os N2 C17 N4 -173.3(3) . . . . ?
C18 N3 C17 N2 -149.1(4) . . . . ?
C18 N3 C17 N4 35.0(5) . . . . ?
C25 N4 C17 N2 49.3(5) . . . . ?
C25 N4 C17 N3 -135.0(4) . . . . ?
C17 N3 C18 C19 -166.3(4) . . . . ?
C17 N3 C18 C23 16.6(6) . . . . ?
C23 C18 C19 C20 -2.6(6) . . . . ?
N3 C18 C19 C20 -179.8(3) . . . . ?
C18 C19 C20 C21 -2.3(6) . . . . ?
C19 C20 C21 C22 4.9(6) . . . . ?
C19 C20 C21 C24 -174.5(3) . . . . ?
C20 C21 C22 C23 -2.7(6) . . . . ?
C24 C21 C22 C23 176.7(3) . . . . ?
C21 C22 C23 C18 -2.1(6) . . . . ?
C19 C18 C23 C22 4.7(5) . . . . ?
N3 C18 C23 C22 -178.2(3) . . . . ?
C17 N4 C25 C30 26.6(5) . . . . ?
C17 N4 C25 C26 -155.2(3) . . . . ?
C30 C25 C26 C27 0.4(6) . . . . ?
N4 C25 C26 C27 -177.8(3) . . . . ?
C25 C26 C27 C28 -0.6(6) . . . . ?
C26 C27 C28 C29 0.1(6) . . . . ?
C26 C27 C28 C31 -179.1(4) . . . . ?
C27 C28 C29 C30 0.6(6) . . . . ?
C31 C28 C29 C30 179.9(4) . . . . ?
C28 C29 C30 C25 -0.9(6) . . . . ?
C26 C25 C30 C29 0.4(6) . . . . ?
N4 C25 C30 C29 178.5(3) . . . . ?

loop_
_platon_squeeze_void_nr
_platon_squeeze_void_average_x
_platon_squeeze_void_average_y
_platon_squeeze_void_average_z
_platon_squeeze_void_volume
_platon_squeeze_void_count_electrons
_platon_squeeze_void_content
1 0.000 0.000 0.000 147 49 ' '
